data_4106771
loop_
_publ_author_name
'Andrew E. Ashley'
'Thomas J. Herrington'
'Gregory G. Wildgoose'
'Hasna Zaher'
'Amber L. Thompson'
'Nicholas H. Rees'
'Tobias Kr\"amer'
'Dermot O'Hare'

_publ_contact_author
;
Dermot O'Hare
;
_publ_contact_author_email dermot.ohare@chem.ox.ac.uk
_publ_section_title
;
 Separating Electrophilicity and Lewis Acidity: The Synthesis,
 Characterization, and Electrochemistry of the Electron Deficient
 Tris(aryl)boranes B(C6F5)3-n(C6Cl5)n (n= 1-3)
;
_journal_name_full 'Journal of the American Chemical Society'
_journal_page_first 14727
_journal_page_last 14740
_journal_paper_doi 10.1021/ja205037t
_journal_volume 133
_journal_year 2011
_chemical_formula_moiety 'C18 B1 Cl5 F10'
_chemical_formula_sum 'C18 B Cl5 F10'
_chemical_formula_weight 594.25
_space_group_IT_number 14
_symmetry_cell_setting monoclinic
_symmetry_space_group_name_Hall '-P 2yn'
_symmetry_space_group_name_H-M 'P 1 21/n 1'
_atom_sites_solution_hydrogens none
_atom_sites_solution_primary direct
_audit_creation_date 10-05-22
_audit_creation_method CRYSTALS_ver_14.06
_cell_angle_alpha 90
_cell_angle_beta 90.3251(10)
_cell_angle_gamma 90
_cell_formula_units_Z 4
_cell_length_a 9.3745(2)
_cell_length_b 14.6816(3)
_cell_length_c 14.5635(4)
_cell_measurement_reflns_used 4718
_cell_measurement_temperature 150
_cell_measurement_theta_max 27
_cell_measurement_theta_min 5
_cell_volume 2004.38(8)
_computing_cell_refinement 'DENZO/SCALEPACK (Otwinowski & Minor, 1997)'
_computing_data_collection 'COLLECT (Nonius, 2001).'
_computing_data_reduction 'DENZO/SCALEPACK (Otwinowski & Minor, 1997)'
_computing_molecular_graphics 'CAMERON (Watkin et al., 1996)'
_computing_publication_material 'CRYSTALS (Betteridge et al., 2003)'
_computing_structure_refinement 'CRYSTALS (Betteridge et al., 2003)'
_computing_structure_solution 'SIR92 (Altomare et al., 1994)'
_diffrn_ambient_temperature 150
_diffrn_measured_fraction_theta_full 0.993
_diffrn_measured_fraction_theta_max 0.993
_diffrn_measurement_device Area
_diffrn_measurement_device_type 'Nonius KappaCCD'
_diffrn_measurement_method \w
_diffrn_radiation_monochromator graphite
_diffrn_radiation_type 'Mo K\a'
_diffrn_radiation_wavelength 0.71073
_diffrn_reflns_av_R_equivalents 0.029
_diffrn_reflns_limit_h_max 12
_diffrn_reflns_limit_h_min -12
_diffrn_reflns_limit_k_max 19
_diffrn_reflns_limit_k_min 0
_diffrn_reflns_limit_l_max 18
_diffrn_reflns_limit_l_min 0
_diffrn_reflns_number 30894
_diffrn_reflns_theta_full 27.497
_diffrn_reflns_theta_max 27.497
_diffrn_reflns_theta_min 5.160
_diffrn_standards_number 0
_exptl_absorpt_coefficient_mu 0.822
_exptl_absorpt_correction_T_max 0.95
_exptl_absorpt_correction_T_min 0.79
_exptl_absorpt_correction_type multi-scan
_exptl_absorpt_process_details 'DENZO/SCALEPACK (Otwinowski & Minor, 1997)'
_exptl_crystal_colour clear_pale_colourless
_exptl_crystal_density_diffrn 1.969
_exptl_crystal_description plate
_exptl_crystal_F_000 1152
_exptl_crystal_size_max 0.200
_exptl_crystal_size_mid 0.180
_exptl_crystal_size_min 0.060
_refine_diff_density_max 0.52
_refine_diff_density_min -0.57
_refine_ls_extinction_coef 141(15)
_refine_ls_extinction_method 'Larson (1970), Equation 22'
_refine_ls_goodness_of_fit_ref 0.9445
_refine_ls_hydrogen_treatment none
_refine_ls_matrix_type full
_refine_ls_number_parameters 308
_refine_ls_number_reflns 4567
_refine_ls_number_restraints 0
_refine_ls_R_factor_all 0.0653
_refine_ls_R_factor_gt 0.0415
_refine_ls_shift/su_max 0.0005450
_refine_ls_shift/su_mean 0.0000253
_refine_ls_structure_factor_coef Fsqd
_refine_ls_weighting_details
;
 Method, part 1, Chebychev polynomial, (Watkin, 1994, Prince, 1982) 
 [weight] = 1.0/[A~0~*T~0~(x)+A~1~*T~1~(x) ... +A~n-1~]*T~n-1~(x)] 
 where A~i~ are the Chebychev coefficients listed below and x= Fcalc/Fmax 
 Method = Robust Weighting (Prince, 1982) 
 W = [weight] * [1-(deltaF/6*sigmaF)^2^]^2^ 
 A~i~ are: 
 7.55 11.0 5.29 1.40 
;
_refine_ls_weighting_scheme calc
_refine_ls_wR_factor_all 0.1140
_refine_ls_wR_factor_gt 0.0934
_refine_ls_wR_factor_ref 0.1140
_reflns_limit_h_max 12
_reflns_limit_h_min -12
_reflns_limit_k_max 19
_reflns_limit_k_min 0
_reflns_limit_l_max 18
_reflns_limit_l_min 0
_reflns_number_gt 3292
_reflns_number_total 4568
_reflns_threshold_expression I>2.0\s(I)
_oxford_diffrn_Wilson_B_factor 3.45
_oxford_diffrn_Wilson_scale 20.71
_oxford_refine_ls_r_factor_ref 0.0653
_oxford_refine_ls_scale 0.2166(2)
_oxford_reflns_number_all 4567
_oxford_reflns_threshold_expression_ref I>-3.0\s(I)
_oxford_structure_analysis_title 6275
_cod_data_source_file ja205037t_si_002_2.cif
_cod_data_source_block 3
_cod_original_sg_symbol_H-M 'P 1 21/n 1 '
_cod_original_formula_sum 'C18 B1 Cl5 F10'
_cod_database_code 4106771

loop_
_symmetry_equiv_pos_as_xyz
x,y,z
-x,-y,-z
-x+1/2,y+1/2,-z+1/2
x+1/2,-y+1/2,z+1/2

loop_
_atom_site_label
_atom_site_type_symbol
_atom_site_fract_x
_atom_site_fract_y
_atom_site_fract_z
_atom_site_U_iso_or_equiv
_atom_site_occupancy
_atom_site_adp_type
B1 B 0.6602(3) 0.3124(2) 0.2328(2) 0.0317 1.0000 Uani
C1 C 0.6807(3) 0.29533(19) 0.33921(19) 0.0310 1.0000 Uani
C2 C 0.6159(3) 0.2222(2) 0.3837(2) 0.0352 1.0000 Uani
C3 C 0.6291(3) 0.2095(2) 0.4781(2) 0.0369 1.0000 Uani
C4 C 0.7108(3) 0.2708(2) 0.5294(2) 0.0360 1.0000 Uani
C5 C 0.7781(3) 0.3445(2) 0.4866(2) 0.0341 1.0000 Uani
C6 C 0.7618(3) 0.3552(2) 0.3924(2) 0.0330 1.0000 Uani
C7 C 0.5665(3) 0.3962(2) 0.2016(2) 0.0328 1.0000 Uani
C8 C 0.4306(3) 0.4113(2) 0.2352(2) 0.0352 1.0000 Uani
C9 C 0.3459(3) 0.4829(2) 0.2066(2) 0.0400 1.0000 Uani
C10 C 0.4001(4) 0.5453(2) 0.1453(2) 0.0419 1.0000 Uani
C11 C 0.5358(3) 0.5341(2) 0.1120(2) 0.0384 1.0000 Uani
C12 C 0.6153(3) 0.4597(2) 0.1391(2) 0.0359 1.0000 Uani
C13 C 0.7281(3) 0.2479(2) 0.16004(19) 0.0312 1.0000 Uani
C14 C 0.6697(3) 0.2369(2) 0.0721(2) 0.0332 1.0000 Uani
C15 C 0.7227(3) 0.1769(2) 0.00801(19) 0.0346 1.0000 Uani
C16 C 0.8401(3) 0.1247(2) 0.0309(2) 0.0347 1.0000 Uani
C17 C 0.9014(3) 0.1322(2) 0.1167(2) 0.0340 1.0000 Uani
C18 C 0.8461(3) 0.1929(2) 0.17933(19) 0.0324 1.0000 Uani
Cl1 Cl 0.51605(10) 0.14672(6) 0.31861(6) 0.0478 1.0000 Uani
Cl2 Cl 0.54638(11) 0.11950(6) 0.53102(6) 0.0536 1.0000 Uani
Cl3 Cl 0.73044(9) 0.25521(7) 0.64580(5) 0.0478 1.0000 Uani
Cl4 Cl 0.87816(9) 0.41971(6) 0.54950(6) 0.0464 1.0000 Uani
Cl5 Cl 0.84761(9) 0.44317(5) 0.33595(6) 0.0427 1.0000 Uani
F1 F 0.37483(19) 0.35205(13) 0.29634(12) 0.0417 1.0000 Uani
F2 F 0.2134(2) 0.49282(16) 0.23974(15) 0.0555 1.0000 Uani
F3 F 0.3211(2) 0.61659(15) 0.11906(16) 0.0577 1.0000 Uani
F4 F 0.5912(2) 0.59521(13) 0.05304(14) 0.0479 1.0000 Uani
F5 F 0.7471(2) 0.45090(14) 0.10330(14) 0.0458 1.0000 Uani
F6 F 0.55342(19) 0.28377(13) 0.04730(12) 0.0407 1.0000 Uani
F7 F 0.6594(2) 0.16786(14) -0.07370(12) 0.0460 1.0000 Uani
F8 F 0.8936(2) 0.06552(13) -0.02934(13) 0.0469 1.0000 Uani
F9 F 1.0139(2) 0.07971(13) 0.13779(13) 0.0441 1.0000 Uani
F10 F 0.9112(2) 0.19815(13) 0.26147(12) 0.0423 1.0000 Uani

loop_
_atom_site_aniso_label
_atom_site_aniso_U_11
_atom_site_aniso_U_22
_atom_site_aniso_U_33
_atom_site_aniso_U_23
_atom_site_aniso_U_13
_atom_site_aniso_U_12
B1 0.0307(16) 0.0322(16) 0.0322(16) -0.0015(13) 0.0016(12) -0.0030(13)
C1 0.0303(14) 0.0322(14) 0.0305(14) -0.0016(11) 0.0026(11) 0.0009(11)
C2 0.0326(14) 0.0359(15) 0.0370(15) -0.0011(12) 0.0026(12) -0.0018(12)
C3 0.0348(15) 0.0371(16) 0.0390(16) 0.0070(13) 0.0077(12) 0.0035(12)
C4 0.0371(15) 0.0384(16) 0.0327(14) 0.0026(12) 0.0029(12) 0.0071(13)
C5 0.0338(14) 0.0336(15) 0.0350(15) -0.0046(12) -0.0024(11) 0.0039(12)
C6 0.0308(14) 0.0328(15) 0.0355(15) -0.0002(12) 0.0017(11) -0.0015(11)
C7 0.0317(14) 0.0340(15) 0.0327(14) -0.0055(12) 0.0005(11) 0.0031(12)
C8 0.0389(16) 0.0384(16) 0.0284(14) -0.0066(12) 0.0012(12) -0.0003(13)
C9 0.0323(15) 0.0448(18) 0.0429(17) -0.0093(14) 0.0007(13) 0.0081(13)
C10 0.0420(17) 0.0364(16) 0.0473(18) -0.0050(14) -0.0064(14) 0.0095(13)
C11 0.0420(17) 0.0328(15) 0.0405(16) -0.0011(13) -0.0038(13) 0.0019(13)
C12 0.0341(15) 0.0366(16) 0.0371(15) -0.0028(12) 0.0011(12) 0.0029(12)
C13 0.0345(14) 0.0303(14) 0.0289(13) -0.0006(11) -0.0008(11) 0.0007(11)
C14 0.0336(14) 0.0335(15) 0.0323(14) 0.0011(12) -0.0004(11) 0.0053(12)
C15 0.0378(15) 0.0382(16) 0.0277(14) -0.0013(12) -0.0015(11) 0.0011(13)
C16 0.0406(16) 0.0314(14) 0.0322(14) -0.0034(12) 0.0035(12) 0.0054(12)
C17 0.0361(15) 0.0299(14) 0.0361(15) 0.0024(12) 0.0011(12) 0.0073(12)
C18 0.0361(15) 0.0339(15) 0.0271(13) 0.0019(11) -0.0017(11) 0.0041(12)
Cl1 0.0516(5) 0.0455(5) 0.0464(5) -0.0046(3) 0.0003(4) -0.0173(4)
Cl2 0.0624(6) 0.0503(5) 0.0483(5) 0.0115(4) 0.0114(4) -0.0123(4)
Cl3 0.0547(5) 0.0573(5) 0.0315(4) 0.0067(3) -0.0005(3) 0.0087(4)
Cl4 0.0523(5) 0.0467(5) 0.0400(4) -0.0068(3) -0.0109(3) -0.0040(4)
Cl5 0.0466(4) 0.0396(4) 0.0417(4) 0.0048(3) -0.0038(3) -0.0114(3)
F1 0.0373(9) 0.0535(11) 0.0343(9) -0.0032(8) 0.0056(7) -0.0001(8)
F2 0.0375(10) 0.0693(14) 0.0598(13) -0.0051(11) 0.0048(9) 0.0187(10)
F3 0.0524(12) 0.0489(12) 0.0716(15) 0.0075(10) -0.0044(10) 0.0220(10)
F4 0.0522(11) 0.0388(10) 0.0527(12) 0.0127(9) -0.0024(9) 0.0033(9)
F5 0.0388(10) 0.0461(11) 0.0527(11) 0.0111(9) 0.0128(8) 0.0064(8)
F6 0.0396(10) 0.0467(10) 0.0359(9) -0.0029(8) -0.0059(7) 0.0159(8)
F7 0.0517(11) 0.0556(12) 0.0305(9) -0.0071(8) -0.0057(8) 0.0126(9)
F8 0.0575(12) 0.0461(11) 0.0370(10) -0.0081(8) 0.0033(8) 0.0186(9)
F9 0.0475(11) 0.0422(10) 0.0427(10) 0.0008(8) -0.0033(8) 0.0189(8)
F10 0.0450(10) 0.0507(11) 0.0312(9) -0.0046(8) -0.0078(7) 0.0129(8)

loop_
_atom_type_symbol
_atom_type_scat_dispersion_real
_atom_type_scat_dispersion_imag
_atom_type_scat_Cromer_Mann_a1
_atom_type_scat_Cromer_Mann_b1
_atom_type_scat_Cromer_Mann_a2
_atom_type_scat_Cromer_Mann_b2
_atom_type_scat_Cromer_Mann_a3
_atom_type_scat_Cromer_Mann_b3
_atom_type_scat_Cromer_Mann_a4
_atom_type_scat_Cromer_Mann_b4
_atom_type_scat_Cromer_Mann_c
_atom_type_scat_source
B 0.0013 0.0007 2.0545 23.2185 1.3326 1.0210 1.0979 60.3498 0.7068 0.1403 -0.1932 'International Tables Vol C 4.2.6.8 and 6.1.1.4'
C 0.0033 0.0016 2.3100 20.8439 1.0200 10.2075 1.5886 0.5687 0.8650 51.6512 0.2156 'International Tables Vol C 4.2.6.8 and 6.1.1.4'
F 0.0171 0.0103 3.5392 10.2825 2.6412 4.2944 1.5170 0.2615 1.0243 26.1476 0.2776 'International Tables Vol C 4.2.6.8 and 6.1.1.4'
Cl 0.1484 0.1585 11.4604 0.0104 7.1964 1.1662 6.2556 18.5194 1.6455 47.7784 -9.5574 'International Tables Vol C 4.2.6.8 and 6.1.1.4'

loop_
_geom_angle_atom_site_label_1
_geom_angle_atom_site_label_2
_geom_angle_atom_site_label_3
_geom_angle
_geom_angle_publ_flag
C1 B1 C7 118.1(3) yes
C1 B1 C13 121.4(3) yes
C7 B1 C13 120.4(3) yes
B1 C1 C2 121.8(3) yes
B1 C1 C6 120.5(3) yes
C2 C1 C6 117.7(3) yes
C1 C2 C3 121.7(3) yes
C1 C2 Cl1 118.3(2) yes
C3 C2 Cl1 120.0(2) yes
C2 C3 C4 119.2(3) yes
C2 C3 Cl2 120.6(3) yes
C4 C3 Cl2 120.2(2) yes
C3 C4 C5 120.4(3) yes
C3 C4 Cl3 119.9(2) yes
C5 C4 Cl3 119.7(2) yes
C4 C5 C6 118.7(3) yes
C4 C5 Cl4 120.4(2) yes
C6 C5 Cl4 120.9(2) yes
C1 C6 C5 122.3(3) yes
C1 C6 Cl5 117.4(2) yes
C5 C6 Cl5 120.3(2) yes
B1 C7 C8 122.3(3) yes
B1 C7 C12 122.0(3) yes
C8 C7 C12 115.7(3) yes
C7 C8 C9 122.9(3) yes
C7 C8 F1 119.3(3) yes
C9 C8 F1 117.7(3) yes
C8 C9 C10 119.2(3) yes
C8 C9 F2 120.3(3) yes
C10 C9 F2 120.4(3) yes
C9 C10 C11 119.6(3) yes
C9 C10 F3 120.0(3) yes
C11 C10 F3 120.3(3) yes
C10 C11 C12 119.6(3) yes
C10 C11 F4 120.4(3) yes
C12 C11 F4 120.0(3) yes
C7 C12 C11 122.8(3) yes
C7 C12 F5 119.8(3) yes
C11 C12 F5 117.4(3) yes
B1 C13 C14 122.2(3) yes
B1 C13 C18 122.7(3) yes
C14 C13 C18 115.0(3) yes
C13 C14 C15 123.5(3) yes
C13 C14 F6 120.2(3) yes
C15 C14 F6 116.3(3) yes
C14 C15 C16 118.8(3) yes
C14 C15 F7 120.5(3) yes
C16 C15 F7 120.7(3) yes
C15 C16 C17 120.2(3) yes
C15 C16 F8 120.3(3) yes
C17 C16 F8 119.5(3) yes
C16 C17 C18 119.8(3) yes
C16 C17 F9 119.0(3) yes
C18 C17 F9 121.2(3) yes
C13 C18 C17 122.7(3) yes
C13 C18 F10 120.1(3) yes
C17 C18 F10 117.1(2) yes

loop_
_geom_bond_atom_site_label_1
_geom_bond_atom_site_label_2
_geom_bond_distance
_geom_bond_publ_flag
B1 C1 1.580(4) yes
B1 C7 1.577(4) yes
B1 C13 1.561(4) yes
C1 C2 1.395(4) yes
C1 C6 1.394(4) yes
C2 C3 1.391(4) yes
C2 Cl1 1.730(3) yes
C3 C4 1.396(5) yes
C3 Cl2 1.717(3) yes
C4 C5 1.401(4) yes
C4 Cl3 1.719(3) yes
C5 C6 1.388(4) yes
C5 Cl4 1.712(3) yes
C6 Cl5 1.732(3) yes
C7 C8 1.385(4) yes
C7 C12 1.383(4) yes
C8 C9 1.381(4) yes
C8 F1 1.352(4) yes
C9 C10 1.378(5) yes
C9 F2 1.343(4) yes
C10 C11 1.374(5) yes
C10 F3 1.336(4) yes
C11 C12 1.379(4) yes
C11 F4 1.348(4) yes
C12 F5 1.350(3) yes
C13 C14 1.400(4) yes
C13 C18 1.396(4) yes
C14 C15 1.379(4) yes
C14 F6 1.337(3) yes
C15 C16 1.381(4) yes
C15 F7 1.333(3) yes
C16 C17 1.376(4) yes
C16 F8 1.335(3) yes
C17 C18 1.379(4) yes
C17 F9 1.341(3) yes
C18 F10 1.342(3) yes

loop_
_cod_related_entry_id
_cod_related_entry_database
_cod_related_entry_code
1 ChemSpider 30660268
